data_7124280
loop_
_publ_author_name
'Liu, Fupin'
'Spree, Lukas'

_publ_section_title
;
 Molecular Spinning Top: Visualizing the Dynamics of M3N@C80 with Variable
 Temperature Single Crystal X-ray Diffraction
;
_journal_name_full 'Chemical Communications'
_journal_paper_doi 10.1039/C9CC06363C
_journal_year 2019
_chemical_formula_moiety ;Ho2LuN@C80/NiOEP/2C6H6;
_chemical_formula_sum 'C128 H56 Ho2 Lu N5 Ni'
_chemical_formula_weight 2227.31
_chemical_name_common ;Ho2LuN@Ih(7)-C80/NiOEP/2C6H6;
_space_group_crystal_system triclinic
_space_group_IT_number 2
_space_group_name_Hall '-P 1'
_space_group_name_H-M_alt 'P -1'
_symmetry_space_group_name_Hall '-P 1'
_symmetry_space_group_name_H-M 'P -1'
_atom_sites_solution_hydrogens geom
_audit_creation_method SHELXL-2018/1
_audit_update_record
;
2019-08-14 deposited with the CCDC.    2019-10-07 downloaded from the CCDC.
;
_cell_angle_alpha 81.15(3)
_cell_angle_beta 73.94(3)
_cell_angle_gamma 86.15(3)
_cell_formula_units_Z 2
_cell_length_a 14.810(3)
_cell_length_b 15.500(3)
_cell_length_c 17.940(4)
_cell_measurement_reflns_used 59952
_cell_measurement_temperature 280(2)
_cell_measurement_theta_max 28.575
_cell_measurement_theta_min 1.058
_cell_volume 3909.1(15)
_computing_cell_refinement XDS
_computing_data_collection XDS
_computing_data_reduction XDS
_computing_structure_refinement 'SHELXL-2018/1 (Sheldrick, 2018)'
_computing_structure_solution 'SHELXT 2014/5 (Sheldrick, 2014)'
_diffrn_ambient_temperature 280(2)
_diffrn_measured_fraction_theta_full 0.902
_diffrn_measured_fraction_theta_max 0.827
_diffrn_measurement_device_type MAR225CCD
_diffrn_measurement_method 'phi scan'
_diffrn_radiation_type synchrotron
_diffrn_radiation_wavelength 0.89429
_diffrn_reflns_av_R_equivalents 0.0613
_diffrn_reflns_av_unetI/netI 0.0502
_diffrn_reflns_Laue_measured_fraction_full 0.902
_diffrn_reflns_Laue_measured_fraction_max 0.827
_diffrn_reflns_limit_h_max 19
_diffrn_reflns_limit_h_min -19
_diffrn_reflns_limit_k_max 19
_diffrn_reflns_limit_k_min -20
_diffrn_reflns_limit_l_max 23
_diffrn_reflns_limit_l_min -23
_diffrn_reflns_number 59952
_diffrn_reflns_point_group_measured_fraction_full 0.902
_diffrn_reflns_point_group_measured_fraction_max 0.827
_diffrn_reflns_theta_full 32.451
_diffrn_reflns_theta_max 36.059
_diffrn_reflns_theta_min 1.501
_diffrn_source 'BESSY BL MX-14.3'
_exptl_absorpt_coefficient_mu 6.528
_exptl_absorpt_correction_type none
_exptl_crystal_colour black
_exptl_crystal_density_diffrn 1.892
_exptl_crystal_description block
_exptl_crystal_F_000 2184
_exptl_crystal_size_max 0.07
_exptl_crystal_size_mid 0.06
_exptl_crystal_size_min 0.05
_refine_diff_density_max 2.110
_refine_diff_density_min -1.858
_refine_diff_density_rms 0.190
_refine_ls_extinction_method none
_refine_ls_goodness_of_fit_ref 1.868
_refine_ls_hydrogen_treatment constr
_refine_ls_matrix_type full
_refine_ls_number_parameters 1309
_refine_ls_number_reflns 15466
_refine_ls_number_restraints 1210
_refine_ls_restrained_S_all 2.091
_refine_ls_R_factor_all 0.1810
_refine_ls_R_factor_gt 0.1462
_refine_ls_shift/su_max 0.000
_refine_ls_shift/su_mean 0.000
_refine_ls_structure_factor_coef Fsqd
_refine_ls_weighting_details 'w=1/[\s^2^(Fo^2^)+(0.2000P)^2^] where P=(Fo^2^+2Fc^2^)/3'
_refine_ls_weighting_scheme calc
_refine_ls_wR_factor_gt 0.4180
_refine_ls_wR_factor_ref 0.4549
_reflns_Friedel_coverage 0.000
_reflns_number_gt 10338
_reflns_number_total 15466
_reflns_threshold_expression 'I > 2\s(I)'
_cod_data_source_file c9cc06363c2.cif
_cod_data_source_block ho2lun@c80-280k
_cod_database_code 7124280
_shelx_shelxl_version_number 2018/1
_shelx_space_group_comment
;
The symmetry employed for this shelxl refinement is uniquely defined
by the following loop, which should always be used as a source of
symmetry information in preference to the above space-group names.
They are only intended as comments.
;

loop_
_space_group_symop_operation_xyz
'x, y, z'
'-x, -y, -z'

loop_
_atom_site_label
_atom_site_type_symbol
_atom_site_fract_x
_atom_site_fract_y
_atom_site_fract_z
_atom_site_U_iso_or_equiv
_atom_site_adp_type
_atom_site_occupancy
_atom_site_site_symmetry_order
_atom_site_calc_flag
_atom_site_refinement_flags_posn
_atom_site_refinement_flags_adp
_atom_site_refinement_flags_occupancy
_atom_site_disorder_assembly
_atom_site_disorder_group
Lu1 Lu 0.5111(6) 0.0997(4) 0.2091(6) 0.180(2) Uani 0.2289(17) 1 d . U P A 11
Ho1 Ho 0.3308(3) 0.2364(5) 0.1995(4) 0.1243(16) Uani 0.2289(17) 1 d . U P A 11
Ho2 Ho 0.4513(4) 0.2339(5) 0.3417(2) 0.1092(14) Uani 0.2289(17) 1 d . U P A 11
N1 N 0.4473(4) 0.2075(4) 0.2372(4) 0.0425(14) Uani 1 1 d . . . A 11
Lu2 Lu 0.5589(5) 0.1312(6) 0.2326(5) 0.196(2) Uani 0.2775(18) 1 d . U P B 2
Ho3 Ho 0.3706(5) 0.2873(5) 0.1749(3) 0.1244(16) Uani 0.2775(18) 1 d . U P B 2
Ho4 Ho 0.3943(4) 0.2032(3) 0.35298(14) 0.1081(11) Uani 0.2775(18) 1 d . U P B 2
Ho5 Ho 0.4228(6) 0.2781(5) 0.3215(4) 0.159(3) Uani 0.225(3) 1 d . U P C 3
Ho8 Ho 0.4078(8) 0.2529(9) 0.1442(6) 0.154(3) Uani 0.132(3) 1 d . U P C 3
Ho6 Ho 0.4172(7) 0.3228(4) 0.1845(5) 0.152(3) Uani 0.169(3) 1 d . U P D 4
Ho7 Ho 0.3579(5) 0.1593(5) 0.3374(4) 0.144(2) Uani 0.183(3) 1 d . U P D 4
Lu3 Lu 0.5627(2) 0.1487(3) 0.1729(2) 0.1654(12) Uani 0.493(2) 1 d . U P D 4
Ho9 Ho 0.3528(8) 0.1747(9) 0.1850(7) 0.130(3) Uani 0.095(2) 1 d . U P E 5
Ho10 Ho 0.4332(7) 0.3342(6) 0.2495(7) 0.109(4) Uiso 0.085(2) 1 d . . P F 6
Ho11 Ho 0.3157(10) 0.1757(10) 0.2500(10) 0.159(5) Uiso 0.098(3) 1 d . . P F 6
C1A C 0.2239(13) 0.3485(12) 0.3419(12) 0.150(4) Uani 1 1 d D U . G 1
C2A C 0.2003(14) 0.2705(14) 0.3941(12) 0.155(4) Uani 1 1 d D U . G 1
C3A C 0.1689(13) 0.2016(14) 0.3547(13) 0.147(4) Uani 1 1 d D U . G 1
C4A C 0.1636(12) 0.2479(13) 0.2778(12) 0.148(4) Uani 1 1 d D U . G 1
C5A C 0.1940(15) 0.3394(13) 0.2700(12) 0.160(4) Uani 1 1 d D U . G 1
C6A C 0.2379(14) 0.3820(12) 0.2009(13) 0.159(4) Uani 1 1 d D U . G 1
C7A C 0.2536(12) 0.3424(11) 0.1330(10) 0.153(4) Uani 1 1 d D U . G 1
C8A C 0.2277(12) 0.2551(13) 0.1359(10) 0.142(3) Uani 1 1 d D U . G 1
C9A C 0.1836(12) 0.2071(13) 0.2099(14) 0.144(4) Uani 1 1 d D U . G 1
C10A C 0.1947(13) 0.1214(14) 0.2295(14) 0.150(4) Uani 1 1 d D U . G 1
C11A C 0.2622(14) 0.0791(13) 0.1631(12) 0.144(3) Uani 1 1 d D U . G 1
C12A C 0.3117(17) 0.1304(16) 0.0915(13) 0.142(3) Uani 1 1 d . U . G 1
C13A C 0.2969(15) 0.2149(14) 0.0759(12) 0.145(3) Uani 1 1 d D U . G 1
C14A C 0.3652(15) 0.2776(15) 0.0346(10) 0.148(4) Uani 1 1 d D U . G 1
C15A C 0.4748(19) 0.2481(17) 0.0031(9) 0.140(4) Uani 1 1 d . U . G 1
C16A C 0.4903(19) 0.1626(16) 0.0131(10) 0.139(4) Uani 1 1 d . U . G 1
C17A C 0.4107(18) 0.1002(15) 0.0551(11) 0.140(3) Uani 1 1 d . U . G 1
C18A C 0.4411(16) 0.0254(12) 0.0982(11) 0.145(4) Uani 1 1 d D U . G 1
C19A C 0.5418(15) 0.0413(12) 0.0774(11) 0.152(4) Uani 1 1 d D U . G 1
C20A C 0.5667(17) 0.1233(15) 0.0243(11) 0.145(4) Uani 1 1 d D U . G 1
C21A C 0.6395(17) 0.1762(15) 0.0241(13) 0.160(4) Uani 1 1 d D U . G 1
C22A C 0.6968(15) 0.1447(14) 0.0741(13) 0.165(4) Uani 1 1 d D U . G 1
C23A C 0.6803(13) 0.0603(12) 0.1238(11) 0.154(4) Uani 1 1 d D U . G 1
C24A C 0.5995(14) 0.0108(12) 0.1275(11) 0.164(4) Uani 1 1 d D U . G 1
C25A C 0.5491(14) -0.0442(10) 0.2043(13) 0.156(4) Uani 1 1 d D U . G 1
C26A C 0.5727(15) -0.0323(11) 0.2778(12) 0.160(4) Uani 1 1 d D U . G 1
C27A C 0.6519(13) 0.0291(13) 0.2744(12) 0.158(4) Uani 1 1 d D U . G 1
C28A C 0.7029(13) 0.0706(13) 0.2075(13) 0.163(4) Uani 1 1 d D U . G 1
C29A C 0.7312(12) 0.1642(14) 0.1991(13) 0.152(4) Uani 1 1 d D U . G 1
C30A C 0.7035(13) 0.2128(17) 0.2709(15) 0.142(4) Uani 1 1 d . U . G 1
C31A C 0.6622(13) 0.1577(15) 0.3375(13) 0.136(3) Uani 1 1 d . U . G 1
C32A C 0.6365(13) 0.0709(13) 0.3372(13) 0.147(4) Uani 1 1 d D U . G 1
C33A C 0.5484(13) 0.0595(12) 0.4042(9) 0.148(4) Uani 1 1 d D U . G 1
C34A C 0.5215(15) 0.1374(14) 0.4404(11) 0.140(3) Uani 1 1 d D U . G 1
C35A C 0.5917(15) 0.1972(16) 0.4022(12) 0.139(3) Uani 1 1 d . U . G 1
C36A C 0.5804(16) 0.2865(15) 0.3823(12) 0.139(3) Uani 1 1 d . U . G 1
C37A C 0.4823(17) 0.3176(15) 0.4209(11) 0.137(3) Uani 1 1 d . U . G 1
C38A C 0.4061(17) 0.2433(15) 0.4664(10) 0.137(3) Uani 1 1 d . U . G 1
C39A C 0.4195(18) 0.1617(14) 0.4709(11) 0.144(4) Uani 1 1 d D U . G 1
C40A C 0.3583(15) 0.1045(16) 0.4670(11) 0.150(4) Uani 1 1 d D U . G 1
C41A C 0.2629(17) 0.1377(17) 0.4552(13) 0.153(4) Uani 1 1 d . U . G 1
C42A C 0.2517(17) 0.2444(15) 0.4499(12) 0.153(4) Uani 1 1 d D U . G 1
C43A C 0.3172(16) 0.2909(14) 0.4529(10) 0.136(4) Uani 1 1 d D U . G 1
C44A C 0.3439(14) 0.3738(12) 0.3986(10) 0.145(4) Uani 1 1 d D U . G 1
C45A C 0.2976(13) 0.4005(11) 0.3478(13) 0.156(4) Uani 1 1 d D U . G 1
C46A C 0.3483(14) 0.4541(11) 0.2721(11) 0.153(4) Uani 1 1 d D U . G 1
C47A C 0.4387(15) 0.4669(10) 0.2508(11) 0.148(4) Uani 1 1 d D U . G 1
C48A C 0.4982(15) 0.4278(12) 0.3091(14) 0.145(4) Uani 1 1 d D U . G 1
C49A C 0.4547(15) 0.3922(13) 0.3769(11) 0.140(4) Uani 1 1 d D U . G 1
C50A C 0.6284(13) 0.3379(13) 0.3100(12) 0.142(3) Uani 1 1 d D U . G 1
C51A C 0.5869(14) 0.4081(11) 0.2678(13) 0.145(4) Uani 1 1 d D U . G 1
C52A C 0.6243(14) 0.4112(11) 0.1910(11) 0.151(4) Uani 1 1 d D U . G 1
C53A C 0.6906(12) 0.3390(14) 0.1780(12) 0.155(4) Uani 1 1 d D U . G 1
C54A C 0.6956(12) 0.2927(14) 0.2479(14) 0.148(4) Uani 1 1 d D U . G 1
C55A C 0.7248(14) 0.2157(15) 0.1162(13) 0.160(4) Uani 1 1 d D U . G 1
C56A C 0.7005(13) 0.3024(14) 0.1165(15) 0.159(4) Uani 1 1 d D U . G 1
C57A C 0.6509(16) 0.3348(15) 0.0603(11) 0.160(4) Uani 1 1 d D U . G 1
C58A C 0.6233(18) 0.2749(17) 0.0198(12) 0.154(4) Uani 1 1 d . U . G 1
C59A C 0.5317(19) 0.3058(17) 0.0058(10) 0.147(4) Uani 1 1 d . U . G 1
C60A C 0.5065(17) 0.3878(13) 0.0381(10) 0.155(4) Uani 1 1 d D U . G 1
C61A C 0.5880(13) 0.3996(13) 0.0747(11) 0.159(4) Uani 1 1 d D U . G 1
C62A C 0.5650(14) 0.4379(11) 0.1407(13) 0.159(4) Uani 1 1 d D U . G 1
C63A C 0.4744(15) 0.4709(10) 0.1706(11) 0.155(4) Uani 1 1 d D U . G 1
C64A C 0.3941(13) 0.4567(10) 0.1425(11) 0.158(4) Uani 1 1 d D U . G 1
C65A C 0.4119(14) 0.4077(13) 0.0756(11) 0.162(4) Uani 1 1 d D U . G 1
C66A C 0.3410(15) 0.3587(12) 0.0701(10) 0.156(4) Uani 1 1 d D U . G 1
C67A C 0.3155(14) 0.4433(11) 0.2051(11) 0.157(4) Uani 1 1 d D U . G 1
C68A C 0.1872(12) 0.1159(14) 0.3578(14) 0.151(4) Uani 1 1 d D U . G 1
C69A C 0.2401(15) 0.0816(15) 0.4134(11) 0.153(4) Uani 1 1 d D U . G 1
C70A C 0.3019(15) 0.0187(14) 0.3995(12) 0.155(4) Uani 1 1 d D U . G 1
C71A C 0.3234(14) -0.0220(11) 0.3334(11) 0.156(4) Uani 1 1 d D U . G 1
C72A C 0.2682(11) 0.0058(10) 0.2822(10) 0.149(4) Uani 1 1 d D U . G 1
C73A C 0.2010(12) 0.0744(13) 0.2961(12) 0.152(4) Uani 1 1 d D U . G 1
C74A C 0.3071(13) 0.0085(10) 0.2022(11) 0.147(4) Uani 1 1 d D U . G 1
C75A C 0.3947(14) -0.0203(10) 0.1733(11) 0.144(4) Uani 1 1 d D U . G 1
C76A C 0.4522(14) -0.0536(9) 0.2264(12) 0.147(4) Uani 1 1 d D U . G 1
C77A C 0.4092(16) -0.0528(9) 0.3090(12) 0.148(4) Uani 1 1 d D U . G 1
C78A C 0.4983(15) -0.0404(10) 0.3337(13) 0.154(4) Uani 1 1 d D U . G 1
C79A C 0.4805(15) 0.0089(11) 0.3994(11) 0.159(4) Uani 1 1 d D U . G 1
C80A C 0.3900(16) 0.0236(13) 0.4315(12) 0.155(4) Uani 1 1 d D U . G 1
Ni1P Ni 0.07529(6) 0.45786(5) 0.41959(5) 0.0347(3) Uani 1 1 d . . . H 1
N1P N 0.0405(4) 0.4801(4) 0.3206(4) 0.0412(14) Uani 1 1 d . . . H 1
N2P N -0.0011(4) 0.3531(3) 0.4513(4) 0.0365(13) Uani 1 1 d . . . H 1
N3P N 0.1148(4) 0.4321(4) 0.5168(4) 0.0395(13) Uani 1 1 d . . . H 1
N4P N 0.1570(4) 0.5604(3) 0.3862(4) 0.0407(14) Uani 1 1 d . . . H 1
C1P C 0.1303(6) 0.6102(5) 0.2591(5) 0.053(2) Uani 1 1 d . . . H 1
H1P H 0.145180 0.652088 0.214815 0.064 Uiso 1 1 calc R U . H 1
C2P C 0.0692(5) 0.5471(5) 0.2606(5) 0.0443(17) Uani 1 1 d . . . H 1
C3P C 0.0279(6) 0.5393(6) 0.1961(5) 0.0516(19) Uani 1 1 d . . . H 1
C4P C -0.0267(6) 0.4700(5) 0.2186(5) 0.0519(19) Uani 1 1 d . . . H 1
C5P C -0.0646(5) 0.3598(5) 0.3386(5) 0.0416(16) Uani 1 1 d . . . H 1
H5P H -0.105730 0.334667 0.317767 0.050 Uiso 1 1 calc R U . H 1
C6P C -0.0543(5) 0.3207(4) 0.4098(4) 0.0383(15) Uani 1 1 d . . . H 1
C7P C -0.0975(5) 0.2407(4) 0.4511(5) 0.0422(16) Uani 1 1 d . . . H 1
C8P C -0.0716(5) 0.2237(4) 0.5188(5) 0.0464(18) Uani 1 1 d . . . H 1
C9P C -0.0106(5) 0.2941(4) 0.5172(4) 0.0390(16) Uani 1 1 d . . . H 1
C10P C 0.0321(5) 0.2990(5) 0.5756(4) 0.0439(17) Uani 1 1 d . . . H 1
H10P H 0.019495 0.255335 0.618581 0.053 Uiso 1 1 calc R U . H 1
C11P C 0.0910(6) 0.3624(4) 0.5752(4) 0.0415(16) Uani 1 1 d . . . H 1
C12P C 0.1416(5) 0.3631(5) 0.6343(5) 0.0443(17) Uani 1 1 d . . . H 1
C13P C 0.1937(6) 0.4344(5) 0.6122(5) 0.0441(17) Uani 1 1 d . . . H 1
C14P C 0.1780(5) 0.4775(4) 0.5395(4) 0.0405(16) Uani 1 1 d . . . H 1
C15P C 0.2193(5) 0.5524(5) 0.4994(5) 0.0461(17) Uani 1 1 d . . . H 1
H15P H 0.256475 0.580171 0.522150 0.055 Uiso 1 1 calc R U . H 1
C16P C 0.2098(5) 0.5904(4) 0.4268(5) 0.0411(16) Uani 1 1 d . . . H 1
C17P C 0.2596(6) 0.6675(5) 0.3836(6) 0.053(2) Uani 1 1 d . . . H 1
C18P C 0.2355(6) 0.6842(5) 0.3154(6) 0.054(2) Uani 1 1 d . . . H 1
C19P C 0.1706(5) 0.6165(4) 0.3170(5) 0.0479(19) Uani 1 1 d . . . H 1
C20P C -0.0191(5) 0.4330(5) 0.2956(5) 0.0442(17) Uani 1 1 d . . . H 1
C21P C 0.0482(8) 0.6001(8) 0.1206(6) 0.079(3) Uani 1 1 d . . . H 1
H21A H 0.056865 0.658398 0.130439 0.095 Uiso 1 1 calc R U . H 1
H21B H -0.004975 0.602530 0.098585 0.095 Uiso 1 1 calc R U . H 1
C22P C 0.1397(12) 0.5693(14) 0.0596(9) 0.131(7) Uani 1 1 d . . . H 1
H22A H 0.151104 0.609386 0.011721 0.196 Uiso 1 1 calc R U . H 1
H22B H 0.192588 0.567780 0.080934 0.196 Uiso 1 1 calc R U . H 1
H22C H 0.130823 0.511979 0.049119 0.196 Uiso 1 1 calc R U . H 1
C23P C -0.0809(7) 0.4301(7) 0.1733(6) 0.063(2) Uani 1 1 d . . . H 1
H23A H -0.141517 0.412774 0.208265 0.076 Uiso 1 1 calc R U . H 1
H23B H -0.092306 0.474451 0.132236 0.076 Uiso 1 1 calc R U . H 1
C24P C -0.0346(9) 0.3536(9) 0.1372(8) 0.084(3) Uani 1 1 d . . . H 1
H24A H -0.073792 0.332540 0.109672 0.127 Uiso 1 1 calc R U . H 1
H24B H 0.024779 0.370168 0.101116 0.127 Uiso 1 1 calc R U . H 1
H24C H -0.024530 0.308368 0.177297 0.127 Uiso 1 1 calc R U . H 1
C25P C -0.1579(6) 0.1875(5) 0.4225(6) 0.054(2) Uani 1 1 d . . . H 1
H25A H -0.199646 0.226212 0.398785 0.065 Uiso 1 1 calc R U . H 1
H25B H -0.196332 0.150279 0.466748 0.065 Uiso 1 1 calc R U . H 1
C26P C -0.1006(10) 0.1308(7) 0.3627(10) 0.105(5) Uani 1 1 d . . . H 1
H26A H -0.142363 0.097859 0.346131 0.157 Uiso 1 1 calc R U . H 1
H26B H -0.063379 0.167327 0.318218 0.157 Uiso 1 1 calc R U . H 1
H26C H -0.060065 0.091401 0.386175 0.157 Uiso 1 1 calc R U . H 1
C27P C -0.0946(6) 0.1481(5) 0.5838(6) 0.057(2) Uani 1 1 d . . . H 1
H27A H -0.150173 0.120149 0.581212 0.069 Uiso 1 1 calc R U . H 1
H27B H -0.108909 0.169733 0.633803 0.069 Uiso 1 1 calc R U . H 1
C28P C -0.0144(9) 0.0810(6) 0.5790(7) 0.077(3) Uani 1 1 d . . . H 1
H28A H -0.032001 0.034075 0.621377 0.115 Uiso 1 1 calc R U . H 1
H28B H -0.000855 0.058550 0.530004 0.115 Uiso 1 1 calc R U . H 1
H28C H 0.040393 0.108115 0.582574 0.115 Uiso 1 1 calc R U . H 1
C29P C 0.1370(7) 0.2932(6) 0.7009(6) 0.060(2) Uani 1 1 d . . . H 1
H29A H 0.072666 0.274250 0.721289 0.072 Uiso 1 1 calc R U . H 1
H29B H 0.153488 0.317347 0.742043 0.072 Uiso 1 1 calc R U . H 1
C30P C 0.1991(10) 0.2157(7) 0.6824(7) 0.087(4) Uani 1 1 d . . . H 1
H30A H 0.191662 0.173687 0.728880 0.130 Uiso 1 1 calc R U . H 1
H30B H 0.182336 0.189983 0.642860 0.130 Uiso 1 1 calc R U . H 1
H30C H 0.263315 0.233163 0.663655 0.130 Uiso 1 1 calc R U . H 1
C31P C 0.2620(7) 0.4637(6) 0.6516(6) 0.061(2) Uani 1 1 d . . . H 1
H31A H 0.259673 0.527003 0.646515 0.074 Uiso 1 1 calc R U . H 1
H31B H 0.242872 0.441222 0.707025 0.074 Uiso 1 1 calc R U . H 1
C32P C 0.3602(7) 0.4335(8) 0.6174(8) 0.082(3) Uani 1 1 d . . . H 1
H32A H 0.400985 0.453500 0.644116 0.123 Uiso 1 1 calc R U . H 1
H32B H 0.363118 0.370800 0.623270 0.123 Uiso 1 1 calc R U . H 1
H32C H 0.379914 0.456555 0.562778 0.123 Uiso 1 1 calc R U . H 1
C33P C 0.3266(6) 0.7167(5) 0.4100(6) 0.057(2) Uani 1 1 d . . . H 1
H33A H 0.304813 0.715415 0.466399 0.069 Uiso 1 1 calc R U . H 1
H33B H 0.326898 0.777221 0.386052 0.069 Uiso 1 1 calc R U . H 1
C34P C 0.4253(8) 0.6790(10) 0.3890(10) 0.097(4) Uani 1 1 d . . . H 1
H34A H 0.465476 0.712290 0.406949 0.146 Uiso 1 1 calc R U . H 1
H34B H 0.425698 0.619394 0.413511 0.146 Uiso 1 1 calc R U . H 1
H34C H 0.447777 0.681185 0.333184 0.146 Uiso 1 1 calc R U . H 1
C35P C 0.2681(8) 0.7545(6) 0.2501(6) 0.067(3) Uani 1 1 d . . . H 1
H35A H 0.282042 0.805106 0.270285 0.080 Uiso 1 1 calc R U . H 1
H35B H 0.218449 0.771173 0.224579 0.080 Uiso 1 1 calc R U . H 1
C36P C 0.3562(17) 0.7258(11) 0.1899(9) 0.138(8) Uani 1 1 d . . . H 1
H36A H 0.375748 0.773047 0.148064 0.207 Uiso 1 1 calc R U . H 1
H36B H 0.405773 0.710243 0.214824 0.207 Uiso 1 1 calc R U . H 1
H36C H 0.342243 0.676344 0.169163 0.207 Uiso 1 1 calc R U . H 1
C1S C 0.2685(7) 0.3816(4) -0.1133(6) 0.095(4) Uani 1 1 d G . . I 1
H1S H 0.272751 0.440540 -0.110579 0.114 Uiso 1 1 calc R U . I 1
C2S C 0.3418(6) 0.3385(7) -0.1614(6) 0.104(4) Uani 1 1 d G . . I 1
H2S H 0.395150 0.368630 -0.190902 0.124 Uiso 1 1 calc R U . I 1
C3S C 0.3354(9) 0.2504(7) -0.1654(7) 0.127(6) Uani 1 1 d G . . I 1
H3S H 0.384441 0.221529 -0.197638 0.152 Uiso 1 1 calc R U . I 1
C4S C 0.2556(10) 0.2053(5) -0.1214(8) 0.140(7) Uani 1 1 d G . . I 1
H4S H 0.251334 0.146338 -0.124053 0.168 Uiso 1 1 calc R U . I 1
C5S C 0.1823(8) 0.2484(6) -0.0732(7) 0.118(6) Uani 1 1 d G . . I 1
H5S H 0.128934 0.218247 -0.043731 0.141 Uiso 1 1 calc R U . I 1
C6S C 0.1887(6) 0.3365(6) -0.0692(6) 0.109(5) Uani 1 1 d G . . I 1
H6S H 0.139641 0.365348 -0.036993 0.130 Uiso 1 1 calc R U . I 1
C7S C -0.011(2) -0.032(2) 0.2012(13) 0.298(13) Uani 1 1 d G U . J 1
H7S H -0.051199 -0.038390 0.251514 0.358 Uiso 1 1 calc R U . J 1
C8S C -0.010(2) 0.047(2) 0.152(2) 0.296(13) Uani 1 1 d G U . J 1
H8S H -0.049714 0.093074 0.169519 0.355 Uiso 1 1 calc R U . J 1
C9S C 0.051(2) 0.0571(19) 0.0769(18) 0.306(13) Uani 1 1 d G U . J 1
H9S H 0.051241 0.109787 0.044009 0.367 Uiso 1 1 calc R U . J 1
C10S C 0.110(2) -0.012(2) 0.0508(12) 0.300(14) Uani 1 1 d G U . J 1
H10S H 0.150714 -0.004965 0.000494 0.360 Uiso 1 1 calc R U . J 1
C11S C 0.109(2) -0.090(2) 0.0999(19) 0.299(13) Uani 1 1 d G U . J 1
H11S H 0.149231 -0.136430 0.082488 0.359 Uiso 1 1 calc R U . J 1
C12S C 0.049(2) -0.1004(19) 0.1751(17) 0.304(14) Uani 1 1 d G U . J 1
H12S H 0.048276 -0.153144 0.207998 0.365 Uiso 1 1 calc R U . J 1

loop_
_atom_site_aniso_label
_atom_site_aniso_U_11
_atom_site_aniso_U_22
_atom_site_aniso_U_33
_atom_site_aniso_U_23
_atom_site_aniso_U_13
_atom_site_aniso_U_12
Lu1 0.168(5) 0.143(4) 0.235(6) -0.113(3) -0.039(5) 0.083(3)
Ho1 0.095(2) 0.144(4) 0.162(4) -0.014(3) -0.091(3) 0.024(2)
Ho2 0.152(4) 0.145(4) 0.0506(17) -0.037(2) -0.048(2) -0.005(3)
N1 0.047(3) 0.045(3) 0.040(4) -0.011(3) -0.022(3) 0.018(3)
Lu2 0.131(3) 0.237(5) 0.229(5) -0.091(4) -0.062(4) 0.122(3)
Ho3 0.133(3) 0.122(4) 0.131(3) 0.016(2) -0.087(3) 0.047(3)
Ho4 0.131(3) 0.150(3) 0.0366(11) -0.0185(14) -0.0040(15) -0.024(2)
Ho5 0.198(6) 0.179(5) 0.131(5) -0.122(5) -0.050(4) 0.023(5)
Ho8 0.180(7) 0.198(8) 0.098(5) 0.017(4) -0.100(5) 0.068(6)
Ho6 0.193(5) 0.083(3) 0.160(5) 0.076(3) -0.068(4) 0.015(3)
Ho7 0.142(4) 0.158(4) 0.082(3) 0.026(3) 0.038(3) -0.040(3)
Lu3 0.0957(14) 0.220(3) 0.162(2) -0.092(2) 0.0175(18) 0.0556(15)
Ho9 0.120(5) 0.162(6) 0.161(5) -0.048(5) -0.113(4) 0.003(4)
C1A 0.118(7) 0.157(7) 0.153(7) -0.058(7) 0.004(7) 0.058(6)
C2A 0.112(7) 0.183(7) 0.145(7) -0.036(7) 0.008(7) 0.029(7)
C3A 0.082(6) 0.179(8) 0.156(7) -0.021(7) 0.006(6) -0.003(6)
C4A 0.082(6) 0.189(7) 0.167(7) -0.024(7) -0.030(6) 0.021(6)
C5A 0.114(7) 0.176(7) 0.168(8) -0.017(7) -0.018(7) 0.056(6)
C6A 0.143(7) 0.155(7) 0.159(7) 0.006(7) -0.039(7) 0.067(6)
C7A 0.142(7) 0.176(7) 0.146(7) 0.014(7) -0.080(6) 0.053(7)
C8A 0.116(6) 0.190(7) 0.148(7) -0.006(7) -0.095(5) 0.017(6)
C9A 0.088(6) 0.192(7) 0.172(7) -0.022(7) -0.071(6) -0.001(6)
C10A 0.109(6) 0.181(7) 0.180(7) -0.028(7) -0.059(6) -0.049(6)
C11A 0.143(7) 0.158(7) 0.168(7) -0.053(6) -0.073(6) -0.060(6)
C12A 0.162(7) 0.175(7) 0.134(7) -0.056(6) -0.089(6) -0.028(7)
C13A 0.153(7) 0.189(8) 0.130(6) -0.023(6) -0.101(5) -0.001(7)
C14A 0.173(7) 0.187(8) 0.094(6) 0.010(6) -0.075(6) 0.020(7)
C15A 0.181(7) 0.176(7) 0.060(5) -0.009(6) -0.030(6) 0.003(7)
C16A 0.181(8) 0.169(7) 0.077(5) -0.051(6) -0.036(6) 0.002(7)
C17A 0.180(7) 0.165(7) 0.108(6) -0.078(6) -0.057(6) -0.019(7)
C18A 0.187(8) 0.132(6) 0.133(7) -0.087(5) -0.032(7) -0.017(7)
C19A 0.179(8) 0.147(7) 0.128(7) -0.084(6) -0.009(7) 0.026(7)
C20A 0.166(8) 0.161(7) 0.104(6) -0.061(6) -0.009(7) 0.013(7)
C21A 0.153(7) 0.177(7) 0.116(7) -0.012(7) 0.011(7) 0.011(7)
C22A 0.125(7) 0.186(8) 0.153(7) -0.021(7) 0.007(7) 0.023(7)
C23A 0.123(7) 0.152(7) 0.163(7) -0.036(7) -0.002(7) 0.049(6)
C24A 0.170(7) 0.135(7) 0.161(7) -0.056(6) 0.002(7) 0.047(6)
C25A 0.179(7) 0.088(6) 0.175(8) -0.026(6) -0.010(7) 0.040(6)
C26A 0.167(7) 0.103(6) 0.183(8) 0.012(7) -0.033(7) 0.053(6)
C27A 0.133(7) 0.150(7) 0.177(8) 0.012(7) -0.053(7) 0.064(6)
C28A 0.108(6) 0.173(7) 0.183(8) -0.006(7) -0.024(7) 0.053(6)
C29A 0.072(6) 0.189(8) 0.181(8) -0.011(7) -0.025(6) 0.016(6)
C30A 0.085(5) 0.185(8) 0.176(7) -0.012(7) -0.072(6) -0.009(6)
C31A 0.104(6) 0.187(7) 0.149(7) -0.003(6) -0.101(5) 0.012(6)
C32A 0.128(6) 0.173(7) 0.150(7) 0.022(7) -0.088(6) 0.048(6)
C33A 0.158(7) 0.164(7) 0.125(6) 0.051(6) -0.088(6) 0.029(6)
C34A 0.158(7) 0.183(7) 0.100(6) 0.009(6) -0.089(5) 0.012(7)
C35A 0.140(6) 0.189(7) 0.127(6) -0.020(6) -0.103(5) -0.006(6)
C36A 0.151(7) 0.177(7) 0.135(6) -0.062(6) -0.086(6) -0.033(6)
C37A 0.169(7) 0.166(7) 0.108(6) -0.083(6) -0.054(6) -0.010(6)
C38A 0.168(7) 0.170(7) 0.082(6) -0.056(6) -0.032(6) 0.006(7)
C39A 0.171(7) 0.176(7) 0.084(6) -0.004(6) -0.040(6) -0.002(7)
C40A 0.165(7) 0.168(7) 0.093(6) 0.022(6) -0.013(7) -0.016(7)
C41A 0.140(7) 0.173(7) 0.108(7) 0.008(7) 0.018(7) -0.028(7)
C42A 0.136(7) 0.184(7) 0.116(7) -0.030(7) 0.007(7) 0.007(7)
C43A 0.153(7) 0.167(7) 0.092(6) -0.073(6) -0.014(6) 0.006(7)
C44A 0.167(7) 0.148(7) 0.119(7) -0.091(6) -0.006(7) 0.032(7)
C45A 0.160(7) 0.135(7) 0.148(7) -0.072(6) 0.013(7) 0.053(6)
C46A 0.181(8) 0.088(6) 0.164(7) -0.043(6) -0.004(7) 0.049(6)
C47A 0.192(8) 0.070(5) 0.171(7) -0.041(6) -0.019(7) -0.001(6)
C48A 0.182(7) 0.102(6) 0.162(7) -0.070(6) -0.031(7) -0.036(6)
C49A 0.176(7) 0.136(6) 0.123(7) -0.091(5) -0.026(7) -0.010(6)
C50A 0.134(6) 0.160(7) 0.168(7) -0.053(6) -0.071(6) -0.064(6)
C51A 0.159(7) 0.117(6) 0.176(7) -0.056(6) -0.040(7) -0.076(6)
C52A 0.149(7) 0.119(6) 0.184(8) -0.020(7) -0.025(7) -0.087(6)
C53A 0.112(6) 0.164(7) 0.184(8) -0.018(7) -0.016(7) -0.082(6)
C54A 0.106(6) 0.173(7) 0.183(8) -0.023(7) -0.058(6) -0.060(6)
C55A 0.093(6) 0.185(8) 0.171(8) -0.010(7) 0.011(6) -0.010(7)
C56A 0.107(6) 0.174(7) 0.160(8) 0.000(7) 0.020(7) -0.052(6)
C57A 0.138(7) 0.160(7) 0.127(7) 0.033(7) 0.034(7) -0.044(6)
C58A 0.154(7) 0.168(7) 0.095(6) 0.019(6) 0.025(7) -0.017(7)
C59A 0.177(8) 0.168(7) 0.067(6) 0.022(6) -0.004(6) -0.008(7)
C60A 0.181(8) 0.142(7) 0.099(6) 0.057(6) -0.008(6) -0.006(7)
C61A 0.169(7) 0.126(7) 0.128(7) 0.043(6) 0.030(7) -0.051(6)
C62A 0.179(8) 0.100(6) 0.167(8) 0.015(6) -0.001(7) -0.063(6)
C63A 0.193(8) 0.074(5) 0.168(8) 0.005(6) -0.012(7) -0.010(6)
C64A 0.196(8) 0.092(6) 0.151(7) 0.027(6) -0.025(7) 0.034(7)
C65A 0.193(8) 0.140(7) 0.126(7) 0.046(6) -0.037(7) 0.019(7)
C66A 0.173(7) 0.169(7) 0.121(7) 0.038(6) -0.073(6) 0.032(7)
C67A 0.176(7) 0.106(6) 0.163(7) -0.003(6) -0.028(7) 0.064(6)
C68A 0.092(6) 0.177(7) 0.156(7) -0.006(7) 0.015(6) -0.047(6)
C69A 0.122(7) 0.162(7) 0.131(7) 0.024(7) 0.023(6) -0.049(6)
C70A 0.156(7) 0.127(7) 0.137(7) 0.040(6) 0.015(7) -0.054(6)
C71A 0.165(7) 0.102(6) 0.170(8) 0.026(6) -0.002(7) -0.061(6)
C72A 0.141(7) 0.123(6) 0.182(8) -0.014(7) -0.029(7) -0.087(5)
C73A 0.114(6) 0.165(7) 0.177(8) -0.021(7) -0.026(7) -0.068(6)
C74A 0.160(7) 0.118(6) 0.182(7) -0.048(6) -0.044(7) -0.075(6)
C75A 0.180(7) 0.092(6) 0.169(7) -0.064(6) -0.028(7) -0.042(6)
C76A 0.186(8) 0.066(5) 0.177(8) -0.033(6) -0.020(7) -0.010(6)
C77A 0.180(8) 0.060(5) 0.174(7) 0.020(6) -0.016(7) -0.017(6)
C78A 0.181(7) 0.085(6) 0.162(7) 0.044(6) -0.034(7) 0.033(6)
C79A 0.177(7) 0.136(7) 0.139(7) 0.059(6) -0.048(7) 0.020(7)
C80A 0.169(7) 0.137(7) 0.117(7) 0.061(6) -0.013(7) -0.007(7)
Ni1P 0.0351(5) 0.0303(4) 0.0410(6) -0.0025(3) -0.0147(4) -0.0044(3)
N1P 0.043(3) 0.040(3) 0.043(3) 0.001(2) -0.018(3) -0.006(2)
N2P 0.036(3) 0.034(3) 0.041(3) -0.005(2) -0.013(3) -0.003(2)
N3P 0.037(3) 0.038(3) 0.046(4) -0.008(2) -0.014(3) -0.001(2)
N4P 0.036(3) 0.033(3) 0.050(4) -0.003(2) -0.009(3) -0.005(2)
C1P 0.054(5) 0.050(4) 0.052(5) 0.009(4) -0.016(4) -0.005(4)
C2P 0.043(4) 0.047(4) 0.042(4) 0.000(3) -0.013(4) -0.001(3)
C3P 0.048(4) 0.064(5) 0.042(4) 0.003(4) -0.015(4) -0.003(4)
C4P 0.049(4) 0.061(4) 0.052(5) -0.004(4) -0.027(4) 0.002(4)
C5P 0.036(4) 0.047(4) 0.044(4) -0.010(3) -0.013(3) -0.002(3)
C6P 0.035(3) 0.034(3) 0.047(4) -0.001(3) -0.016(3) -0.007(3)
C7P 0.037(4) 0.034(3) 0.056(5) -0.003(3) -0.014(4) -0.003(3)
C8P 0.042(4) 0.036(3) 0.060(5) -0.001(3) -0.012(4) -0.012(3)
C9P 0.045(4) 0.028(3) 0.047(4) 0.002(3) -0.019(3) -0.007(3)
C10P 0.044(4) 0.048(4) 0.037(4) 0.005(3) -0.011(4) -0.003(3)
C11P 0.052(4) 0.034(3) 0.042(4) 0.001(3) -0.024(4) -0.003(3)
C12P 0.045(4) 0.047(4) 0.046(4) -0.012(3) -0.018(4) 0.007(3)
C13P 0.047(4) 0.043(3) 0.050(4) -0.020(3) -0.019(4) 0.007(3)
C14P 0.043(4) 0.041(3) 0.044(4) -0.016(3) -0.017(4) 0.000(3)
C15P 0.037(4) 0.047(4) 0.058(5) -0.020(3) -0.014(4) 0.000(3)
C16P 0.031(3) 0.034(3) 0.057(5) -0.011(3) -0.007(4) -0.003(3)
C17P 0.051(4) 0.034(3) 0.073(6) -0.009(3) -0.014(4) -0.009(3)
C18P 0.057(5) 0.034(3) 0.069(6) 0.002(3) -0.020(4) -0.011(3)
C19P 0.041(4) 0.030(3) 0.068(5) 0.008(3) -0.014(4) -0.008(3)
C20P 0.044(4) 0.048(4) 0.047(4) -0.007(3) -0.024(4) -0.002(3)
C21P 0.073(7) 0.102(8) 0.059(6) 0.032(6) -0.033(6) -0.021(6)
C22P 0.120(12) 0.186(17) 0.077(9) 0.046(10) -0.039(10) -0.027(12)
C23P 0.064(6) 0.081(6) 0.053(5) 0.004(4) -0.034(5) -0.015(5)
C24P 0.072(7) 0.119(9) 0.073(7) -0.037(7) -0.023(6) -0.002(6)
C25P 0.050(4) 0.046(4) 0.071(6) -0.010(4) -0.024(4) -0.010(3)
C26P 0.109(10) 0.070(6) 0.182(15) -0.066(8) -0.096(11) 0.027(6)
C27P 0.065(5) 0.034(3) 0.072(6) 0.007(4) -0.022(5) -0.016(3)
C28P 0.101(8) 0.037(4) 0.099(8) -0.002(4) -0.042(7) 0.002(4)
C29P 0.075(6) 0.057(5) 0.056(5) -0.005(4) -0.033(5) 0.001(4)
C30P 0.126(10) 0.064(6) 0.074(7) 0.002(5) -0.044(7) 0.025(6)
C31P 0.070(6) 0.060(5) 0.074(6) -0.025(4) -0.048(5) 0.010(4)
C32P 0.061(6) 0.094(7) 0.117(10) -0.055(7) -0.051(7) 0.013(5)
C33P 0.053(5) 0.049(4) 0.071(6) -0.019(4) -0.010(5) -0.014(4)
C34P 0.049(6) 0.120(10) 0.129(12) -0.046(8) -0.016(7) -0.008(6)
C35P 0.080(7) 0.053(5) 0.061(6) 0.001(4) -0.007(6) -0.029(5)
C36P 0.23(2) 0.110(11) 0.070(9) 0.023(8) -0.038(12) -0.061(13)
C1S 0.112(10) 0.079(7) 0.102(10) 0.008(7) -0.051(9) -0.025(7)
C2S 0.106(10) 0.104(10) 0.099(10) -0.021(8) -0.024(9) 0.017(8)
C3S 0.183(19) 0.095(10) 0.118(13) -0.018(9) -0.069(13) 0.021(11)
C4S 0.18(2) 0.071(9) 0.167(19) -0.024(10) -0.048(16) 0.003(11)
C5S 0.132(13) 0.088(9) 0.139(14) 0.032(9) -0.064(12) -0.040(9)
C6S 0.107(11) 0.125(12) 0.109(11) -0.023(9) -0.061(10) 0.042(9)
C7S 0.25(2) 0.32(3) 0.21(2) 0.04(2) 0.070(19) 0.00(2)
C8S 0.26(2) 0.33(3) 0.22(2) 0.01(2) 0.044(19) 0.00(2)
C9S 0.26(3) 0.33(3) 0.24(2) 0.01(2) 0.035(19) -0.03(2)
C10S 0.25(2) 0.33(3) 0.24(2) 0.01(2) 0.02(2) -0.01(2)
C11S 0.24(2) 0.33(3) 0.23(2) 0.04(2) 0.049(19) 0.03(2)
C12S 0.26(2) 0.33(3) 0.22(2) 0.05(2) 0.064(19) 0.00(2)

loop_
_atom_type_symbol
_atom_type_description
_atom_type_scat_dispersion_real
_atom_type_scat_dispersion_imag
_atom_type_scat_source
C C 0.0060 0.0030 'International Tables Vol C Tables 4.2.6.8 and 6.1.1.4'
H H 0.0000 0.0000 'International Tables Vol C Tables 4.2.6.8 and 6.1.1.4'
N N 0.0110 0.0050 'International Tables Vol C Tables 4.2.6.8 and 6.1.1.4'
Ni Ni 0.2530 1.6900 'International Tables Vol C Tables 4.2.6.8 and 6.1.1.4'
Ho Ho -0.4680 7.3480 'International Tables Vol C Tables 4.2.6.8 and 6.1.1.4'
Lu Lu -1.4790 8.9990 'International Tables Vol C Tables 4.2.6.8 and 6.1.1.4'

loop_
_geom_angle_atom_site_label_1
_geom_angle_atom_site_label_2
_geom_angle_atom_site_label_3
_geom_angle
N1 Lu1 Ho2 33.5(2)
N1 Lu1 Ho1 33.6(2)
Ho2 Lu1 Ho1 63.60(16)
N1 Ho1 Lu1 31.9(2)
N1 Ho1 Ho2 29.5(2)
Lu1 Ho1 Ho2 57.90(18)
N1 Ho2 Lu1 32.2(2)
N1 Ho2 Ho1 29.9(2)
Lu1 Ho2 Ho1 58.51(19)
Lu1 N1 Ho2 114.3(4)
Lu1 N1 Ho1 114.4(4)
Ho2 N1 Ho1 120.6(4)
Ho4 Lu2 Ho3 57.23(13)
Ho4 Ho3 Lu2 49.75(15)
Lu2 Ho4 Ho3 73.01(18)
Lu3 Ho6 Ho7 64.94(15)
Ho6 Ho7 Lu3 56.67(17)
Ho6 Lu3 Ho7 58.39(16)
C2A C1A C45A 119.4(15)
C2A C1A C5A 106.9(14)
C45A C1A C5A 128.2(19)
C1A C2A C42A 118.9(15)
C1A C2A C3A 111.1(15)
C42A C2A C3A 119.6(19)
C68A C3A C4A 116(2)
C68A C3A C2A 131(2)
C4A C3A C2A 104.7(14)
C9A C4A C3A 123.1(19)
C9A C4A C5A 118.4(14)
C3A C4A C5A 108.8(14)
C6A C5A C4A 121.1(16)
C6A C5A C1A 120(2)
C4A C5A C1A 107.8(14)
C5A C6A C7A 120.2(16)
C5A C6A C67A 113.3(19)
C7A C6A C67A 117.3(14)
C6A C7A C8A 121.9(14)
C6A C7A C66A 119.7(14)
C8A C7A C66A 108.0(13)
C7A C8A C9A 118.8(14)
C7A C8A C13A 108.8(14)
C9A C8A C13A 121.9(17)
C10A C9A C4A 109(2)
C10A C9A C8A 125(2)
C4A C9A C8A 119.5(15)
C73A C10A C9A 132(2)
C73A C10A C11A 107.0(16)
C9A C10A C11A 112(2)
C74A C11A C12A 122(2)
C74A C11A C10A 104.4(14)
C12A C11A C10A 121.6(19)
C13A C12A C11A 123(2)
C13A C12A C17A 114(2)
C11A C12A C17A 116(2)
C12A C13A C14A 127(2)
C12A C13A C8A 116(2)
C14A C13A C8A 108.4(15)
C13A C14A C66A 108.2(15)
C13A C14A C15A 120.5(18)
C66A C14A C15A 119.6(19)
C59A C15A C16A 125(3)
C59A C15A C14A 113(2)
C16A C15A C14A 114(2)
C20A C16A C15A 126(3)
C20A C16A C17A 106(2)
C15A C16A C17A 121(3)
C18A C17A C12A 114(2)
C18A C17A C16A 113(2)
C12A C17A C16A 123(2)
C17A C18A C75A 129(2)
C17A C18A C19A 100.0(19)
C75A C18A C19A 120.6(16)
C24A C19A C18A 123.3(15)
C24A C19A C20A 117.7(15)
C18A C19A C20A 112.2(18)
C16A C20A C21A 117(2)
C16A C20A C19A 109(2)
C21A C20A C19A 124.1(17)
C20A C21A C22A 117.2(16)
C20A C21A C58A 120(2)
C22A C21A C58A 111(2)
C21A C22A C23A 121.2(15)
C21A C22A C55A 114(2)
C23A C22A C55A 112.4(15)
C24A C23A C22A 120.0(14)
C24A C23A C28A 117.9(13)
C22A C23A C28A 107.2(13)
C19A C24A C23A 119.3(14)
C19A C24A C25A 114.5(14)
C23A C24A C25A 120.0(14)
C76A C25A C26A 104.8(18)
C76A C25A C24A 121.8(15)
C26A C25A C24A 118.7(14)
C78A C26A C25A 108(2)
C78A C26A C27A 122.9(17)
C25A C26A C27A 120.1(14)
C28A C27A C32A 116(2)
C28A C27A C26A 122.2(16)
C32A C27A C26A 114.0(15)
C27A C28A C29A 122.4(19)
C27A C28A C23A 120.1(15)
C29A C28A C23A 105.6(13)
C28A C29A C30A 119.5(18)
C28A C29A C55A 110.3(15)
C30A C29A C55A 118.7(18)
C54A C30A C31A 135(3)
C54A C30A C29A 109(2)
C31A C30A C29A 111(2)
C30A C31A C32A 124(2)
C30A C31A C35A 118(2)
C32A C31A C35A 109(2)
C27A C32A C31A 127(2)
C27A C32A C33A 122.5(16)
C31A C32A C33A 103(2)
C79A C33A C34A 118.7(15)
C79A C33A C32A 119.0(15)
C34A C33A C32A 112.3(17)
C35A C34A C33A 106(2)
C35A C34A C39A 124(2)
C33A C34A C39A 120.2(15)
C36A C35A C34A 127(2)
C36A C35A C31A 112(2)
C34A C35A C31A 110(2)
C35A C36A C50A 126(2)
C35A C36A C37A 111(2)
C50A C36A C37A 116(2)
C49A C37A C36A 112(2)
C49A C37A C38A 120(2)
C36A C37A C38A 117.1(19)
C39A C38A C43A 124(2)
C39A C38A C37A 127(2)
C43A C38A C37A 99.2(19)
C38A C39A C40A 126(2)
C38A C39A C34A 112(2)
C40A C39A C34A 116.0(16)
C39A C40A C80A 121.5(17)
C39A C40A C41A 119(2)
C80A C40A C41A 111(2)
C69A C41A C40A 105(2)
C69A C41A C42A 132(2)
C40A C41A C42A 112(2)
C43A C42A C2A 120.2(17)
C43A C42A C41A 122(2)
C2A C42A C41A 105(2)
C42A C43A C44A 122.2(16)
C42A C43A C38A 117(2)
C44A C43A C38A 109.0(19)
C45A C44A C43A 119.4(15)
C45A C44A C49A 119.4(15)
C43A C44A C49A 113.0(17)
C44A C45A C1A 119.7(15)
C44A C45A C46A 118.2(16)
C1A C45A C46A 114.7(18)
C47A C46A C67A 110.5(15)
C47A C46A C45A 124.0(15)
C67A C46A C45A 114.5(18)
C46A C47A C63A 111.1(16)
C46A C47A C48A 118.3(14)
C63A C47A C48A 121.9(18)
C49A C48A C51A 127(2)
C49A C48A C47A 118.1(16)
C51A C48A C47A 110(2)
C48A C49A C37A 128(2)
C48A C49A C44A 121.1(16)
C37A C49A C44A 98.4(18)
C51A C50A C36A 125(2)
C51A C50A C54A 104.9(14)
C36A C50A C54A 118.8(19)
C52A C51A C48A 130(2)
C52A C51A C50A 110.8(16)
C48A C51A C50A 111(2)
C51A C52A C62A 118.0(19)
C51A C52A C53A 108.2(15)
C62A C52A C53A 121.5(15)
C56A C53A C54A 122(2)
C56A C53A C52A 118.6(18)
C54A C53A C52A 110.1(16)
C30A C54A C53A 133(2)
C30A C54A C50A 111(2)
C53A C54A C50A 105.9(16)
C56A C55A C22A 132(2)
C56A C55A C29A 115(2)
C22A C55A C29A 104.3(14)
C53A C56A C55A 121(3)
C53A C56A C57A 121.0(19)
C55A C56A C57A 113(2)
C61A C57A C58A 112(2)
C61A C57A C56A 119.2(18)
C58A C57A C56A 118(2)
C57A C58A C59A 108(3)
C57A C58A C21A 131(3)
C59A C58A C21A 114(2)
C15A C59A C60A 127(3)
C15A C59A C58A 118(2)
C60A C59A C58A 107(2)
C65A C60A C59A 120(2)
C65A C60A C61A 122.0(15)
C59A C60A C61A 103(2)
C57A C61A C62A 125.1(18)
C57A C61A C60A 109.1(19)
C62A C61A C60A 116.6(15)
C61A C62A C63A 121.3(17)
C61A C62A C52A 113.7(17)
C63A C62A C52A 120.5(19)
C47A C63A C62A 118.9(19)
C47A C63A C64A 104.8(14)
C62A C63A C64A 124.4(15)
C67A C64A C63A 109.5(14)
C67A C64A C65A 121.8(14)
C63A C64A C65A 117.0(14)
C66A C65A C60A 120(2)
C66A C65A C64A 118.2(15)
C60A C65A C64A 117.3(16)
C65A C66A C7A 123.2(15)
C65A C66A C14A 119.0(19)
C7A C66A C14A 106.5(14)
C64A C67A C46A 104.1(15)
C64A C67A C6A 119.0(14)
C46A C67A C6A 128.8(18)
C73A C68A C3A 123(2)
C73A C68A C69A 115.7(17)
C3A C68A C69A 114(2)
C70A C69A C41A 113(2)
C70A C69A C68A 121.1(18)
C41A C69A C68A 118(2)
C69A C70A C71A 124.9(18)
C69A C70A C80A 115(2)
C71A C70A C80A 112(2)
C77A C71A C70A 118(2)
C77A C71A C72A 122.0(16)
C70A C71A C72A 114.5(16)
C74A C72A C71A 119.7(14)
C74A C72A C73A 109.3(14)
C71A C72A C73A 121.3(14)
C10A C73A C68A 117(2)
C10A C73A C72A 111.0(16)
C68A C73A C72A 122.1(16)
C75A C74A C72A 121.2(16)
C75A C74A C11A 124.0(18)
C72A C74A C11A 108.1(15)
C74A C75A C18A 113.8(19)
C74A C75A C76A 119.8(15)
C18A C75A C76A 117.7(15)
C25A C76A C77A 114.0(19)
C25A C76A C75A 121.6(15)
C77A C76A C75A 116.7(14)
C71A C77A C76A 120.4(17)
C71A C77A C78A 131(2)
C76A C77A C78A 98.3(18)
C26A C78A C79A 122.3(18)
C26A C78A C77A 114(2)
C79A C78A C77A 113.0(19)
C80A C79A C33A 123.2(17)
C80A C79A C78A 113(2)
C33A C79A C78A 118.9(15)
C79A C80A C40A 120.1(17)
C79A C80A C70A 131(2)
C40A C80A C70A 95.6(19)
N1P Ni1P N2P 90.1(2)
N1P Ni1P N3P 177.5(3)
N2P Ni1P N3P 89.7(2)
N1P Ni1P N4P 90.2(3)
N2P Ni1P N4P 177.6(2)
N3P Ni1P N4P 89.9(3)
C2P N1P C20P 104.5(6)
C2P N1P Ni1P 127.3(5)
C20P N1P Ni1P 128.2(5)
C9P N2P C6P 104.6(5)
C9P N2P Ni1P 127.8(4)
C6P N2P Ni1P 127.6(5)
C11P N3P C14P 104.3(6)
C11P N3P Ni1P 128.0(4)
C14P N3P Ni1P 127.5(5)
C16P N4P C19P 105.9(6)
C16P N4P Ni1P 127.2(5)
C19P N4P Ni1P 126.8(5)
C19P C1P C2P 125.1(7)
C19P C1P H1P 117.4
C2P C1P H1P 117.4
C1P C2P N1P 125.2(7)
C1P C2P C3P 124.6(7)
N1P C2P C3P 110.1(6)
C4P C3P C2P 107.3(7)
C4P C3P C21P 129.1(8)
C2P C3P C21P 123.6(8)
C3P C4P C20P 106.5(7)
C3P C4P C23P 129.1(8)
C20P C4P C23P 124.2(7)
C6P C5P C20P 125.2(6)
C6P C5P H5P 117.4
C20P C5P H5P 117.4
C5P C6P N2P 124.6(6)
C5P C6P C7P 124.2(6)
N2P C6P C7P 111.2(6)
C8P C7P C6P 106.8(6)
C8P C7P C25P 127.9(6)
C6P C7P C25P 125.3(7)
C7P C8P C9P 106.0(6)
C7P C8P C27P 130.1(6)
C9P C8P C27P 123.9(7)
N2P C9P C10P 125.0(6)
N2P C9P C8P 111.5(6)
C10P C9P C8P 123.5(6)
C11P C10P C9P 125.1(7)
C11P C10P H10P 117.4
C9P C10P H10P 117.4
C10P C11P N3P 124.3(6)
C10P C11P C12P 124.6(6)
N3P C11P C12P 111.0(6)
C13P C12P C11P 106.4(6)
C13P C12P C29P 129.5(7)
C11P C12P C29P 124.0(7)
C12P C13P C14P 107.5(6)
C12P C13P C31P 127.6(7)
C14P C13P C31P 124.8(7)
C15P C14P N3P 124.9(7)
C15P C14P C13P 124.3(7)
N3P C14P C13P 110.8(6)
C14P C15P C16P 124.4(7)
C14P C15P H15P 117.8
C16P C15P H15P 117.8
N4P C16P C15P 125.9(6)
N4P C16P C17P 111.4(7)
C15P C16P C17P 122.7(7)
C18P C17P C16P 106.3(7)
C18P C17P C33P 127.8(7)
C16P C17P C33P 125.8(8)
C17P C18P C19P 106.6(7)
C17P C18P C35P 128.2(7)
C19P C18P C35P 125.2(8)
C1P C19P N4P 125.3(6)
C1P C19P C18P 125.0(7)
N4P C19P C18P 109.7(7)
C5P C20P N1P 124.1(7)
C5P C20P C4P 124.3(7)
N1P C20P C4P 111.6(6)
C3P C21P C22P 111.2(10)
C3P C21P H21A 109.4
C22P C21P H21A 109.4
C3P C21P H21B 109.4
C22P C21P H21B 109.4
H21A C21P H21B 108.0
C21P C22P H22A 109.5
C21P C22P H22B 109.5
H22A C22P H22B 109.5
C21P C22P H22C 109.5
H22A C22P H22C 109.5
H22B C22P H22C 109.5
C24P C23P C4P 115.1(8)
C24P C23P H23A 108.5
C4P C23P H23A 108.5
C24P C23P H23B 108.5
C4P C23P H23B 108.5
H23A C23P H23B 107.5
C23P C24P H24A 109.5
C23P C24P H24B 109.5
H24A C24P H24B 109.5
C23P C24P H24C 109.5
H24A C24P H24C 109.5
H24B C24P H24C 109.5
C7P C25P C26P 112.6(8)
C7P C25P H25A 109.1
C26P C25P H25A 109.1
C7P C25P H25B 109.1
C26P C25P H25B 109.1
H25A C25P H25B 107.8
C25P C26P H26A 109.5
C25P C26P H26B 109.5
H26A C26P H26B 109.5
C25P C26P H26C 109.5
H26A C26P H26C 109.5
H26B C26P H26C 109.5
C8P C27P C28P 112.2(8)
C8P C27P H27A 109.2
C28P C27P H27A 109.2
C8P C27P H27B 109.2
C28P C27P H27B 109.2
H27A C27P H27B 107.9
C27P C28P H28A 109.5
C27P C28P H28B 109.5
H28A C28P H28B 109.5
C27P C28P H28C 109.5
H28A C28P H28C 109.5
H28B C28P H28C 109.5
C12P C29P C30P 115.1(9)
C12P C29P H29A 108.5
C30P C29P H29A 108.5
C12P C29P H29B 108.5
C30P C29P H29B 108.5
H29A C29P H29B 107.5
C29P C30P H30A 109.5
C29P C30P H30B 109.5
H30A C30P H30B 109.5
C29P C30P H30C 109.5
H30A C30P H30C 109.5
H30B C30P H30C 109.5
C32P C31P C13P 112.3(7)
C32P C31P H31A 109.1
C13P C31P H31A 109.1
C32P C31P H31B 109.1
C13P C31P H31B 109.1
H31A C31P H31B 107.9
C31P C32P H32A 109.5
C31P C32P H32B 109.5
H32A C32P H32B 109.5
C31P C32P H32C 109.5
H32A C32P H32C 109.5
H32B C32P H32C 109.5
C17P C33P C34P 112.4(8)
C17P C33P H33A 109.1
C34P C33P H33A 109.1
C17P C33P H33B 109.1
C34P C33P H33B 109.1
H33A C33P H33B 107.9
C33P C34P H34A 109.5
C33P C34P H34B 109.5
H34A C34P H34B 109.5
C33P C34P H34C 109.5
H34A C34P H34C 109.5
H34B C34P H34C 109.5
C18P C35P C36P 111.5(10)
C18P C35P H35A 109.3
C36P C35P H35A 109.3
C18P C35P H35B 109.3
C36P C35P H35B 109.3
H35A C35P H35B 108.0
C35P C36P H36A 109.5
C35P C36P H36B 109.5
H36A C36P H36B 109.5
C35P C36P H36C 109.5
H36A C36P H36C 109.5
H36B C36P H36C 109.5
C2S C1S C6S 120.0
C2S C1S H1S 120.0
C6S C1S H1S 120.0
C3S C2S C1S 120.0
C3S C2S H2S 120.0
C1S C2S H2S 120.0
C2S C3S C4S 120.0
C2S C3S H3S 120.0
C4S C3S H3S 120.0
C3S C4S C5S 120.0
C3S C4S H4S 120.0
C5S C4S H4S 120.0
C6S C5S C4S 120.0
C6S C5S H5S 120.0
C4S C5S H5S 120.0
C5S C6S C1S 120.0
C5S C6S H6S 120.0
C1S C6S H6S 120.0
C8S C7S C12S 120.0
C8S C7S H7S 120.0
C12S C7S H7S 120.0
C9S C8S C7S 120.0
C9S C8S H8S 120.0
C7S C8S H8S 120.0
C10S C9S C8S 120.0
C10S C9S H9S 120.0
C8S C9S H9S 120.0
C9S C10S C11S 120.0
C9S C10S H10S 120.0
C11S C10S H10S 120.0
C12S C11S C10S 120.0
C12S C11S H11S 120.0
C10S C11S H11S 120.0
C11S C12S C7S 120.0
C11S C12S H12S 120.0
C7S C12S H12S 120.0

loop_
_geom_bond_atom_site_label_1
_geom_bond_atom_site_label_2
_geom_bond_distance
Lu1 N1 1.930(7)
Lu1 Ho2 3.299(8)
Lu1 Ho1 3.321(8)
Ho1 N1 2.020(6)
Ho1 Ho2 3.489(6)
Ho2 N1 1.998(7)
Lu2 Ho4 3.052(8)
Lu2 Ho3 3.824(6)
Ho3 Ho4 3.362(5)
Ho5 Ho8 3.333(11)
Ho6 Lu3 3.334(7)
Ho6 Ho7 3.398(7)
Ho7 Lu3 3.615(6)
Ho10 Ho11 3.102(17)
C1A C2A 1.41(2)
C1A C45A 1.44(3)
C1A C5A 1.50(2)
C2A C42A 1.41(3)
C2A C3A 1.53(2)
C3A C68A 1.33(3)
C3A C4A 1.47(2)
C4A C9A 1.41(3)
C4A C5A 1.49(2)
C5A C6A 1.32(3)
C6A C7A 1.40(3)
C6A C67A 1.57(3)
C7A C8A 1.42(2)
C7A C66A 1.47(2)
C8A C9A 1.42(3)
C8A C13A 1.45(2)
C9A C10A 1.33(3)
C10A C73A 1.32(2)
C10A C11A 1.53(2)
C11A C74A 1.43(2)
C11A C12A 1.44(3)
C12A C13A 1.31(3)
C12A C17A 1.51(3)
C13A C14A 1.42(2)
C14A C66A 1.47(2)
C14A C15A 1.62(3)
C15A C59A 1.29(3)
C15A C16A 1.32(3)
C16A C20A 1.30(3)
C16A C17A 1.53(3)
C17A C18A 1.41(3)
C18A C75A 1.43(3)
C18A C19A 1.46(3)
C19A C24A 1.42(3)
C19A C20A 1.47(3)
C20A C21A 1.40(3)
C21A C22A 1.41(3)
C21A C58A 1.53(3)
C22A C23A 1.46(2)
C22A C55A 1.57(3)
C23A C24A 1.44(3)
C23A C28A 1.66(2)
C24A C25A 1.53(3)
C25A C76A 1.39(3)
C25A C26A 1.49(3)
C26A C78A 1.27(3)
C26A C27A 1.54(3)
C27A C28A 1.32(3)
C27A C32A 1.34(3)
C28A C29A 1.51(2)
C29A C30A 1.54(3)
C29A C55A 1.60(3)
C30A C54A 1.25(3)
C30A C31A 1.37(3)
C31A C32A 1.42(3)
C31A C35A 1.51(3)
C32A C33A 1.51(3)
C33A C79A 1.34(3)
C33A C34A 1.44(3)
C34A C35A 1.40(3)
C34A C39A 1.50(3)
C35A C36A 1.39(3)
C36A C50A 1.44(3)
C36A C37A 1.51(3)
C37A C49A 1.40(3)
C37A C38A 1.63(3)
C38A C39A 1.26(3)
C38A C43A 1.52(3)
C39A C40A 1.33(3)
C40A C80A 1.48(3)
C40A C41A 1.53(3)
C41A C69A 1.35(3)
C41A C42A 1.64(3)
C42A C43A 1.26(3)
C43A C44A 1.49(3)
C44A C45A 1.29(3)
C44A C49A 1.61(3)
C45A C46A 1.51(3)
C46A C47A 1.31(2)
C46A C67A 1.45(2)
C47A C63A 1.38(2)
C47A C48A 1.58(3)
C48A C49A 1.27(3)
C48A C51A 1.36(3)
C50A C51A 1.43(2)
C50A C54A 1.50(2)
C51A C52A 1.33(2)
C52A C62A 1.42(3)
C52A C53A 1.44(2)
C53A C56A 1.29(3)
C53A C54A 1.36(2)
C55A C56A 1.37(3)
C56A C57A 1.42(3)
C57A C61A 1.33(3)
C57A C58A 1.41(3)
C58A C59A 1.48(3)
C59A C60A 1.46(3)
C60A C65A 1.41(3)
C60A C61A 1.56(3)
C61A C62A 1.36(3)
C62A C63A 1.39(3)
C63A C64A 1.46(2)
C64A C67A 1.38(2)
C64A C65A 1.47(3)
C65A C66A 1.37(3)
C68A C73A 1.33(3)
C68A C69A 1.45(3)
C69A C70A 1.30(3)
C70A C71A 1.38(3)
C70A C80A 1.57(3)
C71A C77A 1.31(3)
C71A C72A 1.39(3)
C72A C74A 1.39(2)
C72A C73A 1.41(2)
C74A C75A 1.33(2)
C75A C76A 1.46(3)
C76A C77A 1.44(3)
C77A C78A 1.54(3)
C78A C79A 1.46(3)
C79A C80A 1.32(3)
Ni1P N1P 1.958(6)
Ni1P N2P 1.961(5)
Ni1P N3P 1.965(6)
Ni1P N4P 1.979(5)
N1P C2P 1.370(9)
N1P C20P 1.385(9)
N2P C9P 1.359(9)
N2P C6P 1.385(8)
N3P C11P 1.374(9)
N3P C14P 1.388(8)
N4P C16P 1.352(9)
N4P C19P 1.375(10)
C1P C19P 1.352(12)
C1P C2P 1.370(11)
C1P H1P 0.9300
C2P C3P 1.474(11)
C3P C4P 1.331(11)
C3P C21P 1.495(12)
C4P C20P 1.444(11)
C4P C23P 1.507(11)
C5P C6P 1.371(10)
C5P C20P 1.371(10)
C5P H5P 0.9300
C6P C7P 1.434(9)
C7P C8P 1.356(11)
C7P C25P 1.492(10)
C8P C9P 1.455(9)
C8P C27P 1.505(10)
C9P C10P 1.377(10)
C10P C11P 1.355(10)
C10P H10P 0.9300
C11P C12P 1.460(10)
C12P C13P 1.337(11)
C12P C29P 1.473(11)
C13P C14P 1.442(11)
C13P C31P 1.511(10)
C14P C15P 1.354(11)
C15P C16P 1.384(12)
C15P H15P 0.9300
C16P C17P 1.447(10)
C17P C18P 1.351(13)
C17P C33P 1.505(11)
C18P C19P 1.461(10)
C18P C35P 1.468(12)
C21P C22P 1.59(2)
C21P H21A 0.9700
C21P H21B 0.9700
C22P H22A 0.9600
C22P H22B 0.9600
C22P H22C 0.9600
C23P C24P 1.475(17)
C23P H23A 0.9700
C23P H23B 0.9700
C24P H24A 0.9600
C24P H24B 0.9600
C24P H24C 0.9600
C25P C26P 1.526(17)
C25P H25A 0.9700
C25P H25B 0.9700
C26P H26A 0.9600
C26P H26B 0.9600
C26P H26C 0.9600
C27P C28P 1.518(14)
C27P H27A 0.9700
C27P H27B 0.9700
C28P H28A 0.9600
C28P H28B 0.9600
C28P H28C 0.9600
C29P C30P 1.485(15)
C29P H29A 0.9700
C29P H29B 0.9700
C30P H30A 0.9600
C30P H30B 0.9600
C30P H30C 0.9600
C31P C32P 1.489(15)
C31P H31A 0.9700
C31P H31B 0.9700
C32P H32A 0.9600
C32P H32B 0.9600
C32P H32C 0.9600
C33P C34P 1.506(15)
C33P H33A 0.9700
C33P H33B 0.9700
C34P H34A 0.9600
C34P H34B 0.9600
C34P H34C 0.9600
C35P C36P 1.54(2)
C35P H35A 0.9700
C35P H35B 0.9700
C36P H36A 0.9600
C36P H36B 0.9600
C36P H36C 0.9600
C1S C2S 1.3900
C1S C6S 1.3900
C1S H1S 0.9300
C2S C3S 1.3900
C2S H2S 0.9300
C3S C4S 1.3900
C3S H3S 0.9300
C4S C5S 1.3900
C4S H4S 0.9300
C5S C6S 1.3900
C5S H5S 0.9300
C6S H6S 0.9300
C7S C8S 1.3900
C7S C12S 1.3900
C7S H7S 0.9300
C8S C9S 1.3900
C8S H8S 0.9300
C9S C10S 1.3900
C9S H9S 0.9300
C10S C11S 1.3900
C10S H10S 0.9300
C11S C12S 1.3900
C11S H11S 0.9300
C12S H12S 0.9300

loop_
_geom_torsion_atom_site_label_1
_geom_torsion_atom_site_label_2
_geom_torsion_atom_site_label_3
_geom_torsion_atom_site_label_4
_geom_torsion
C45A C1A C2A C42A -2(3)
C5A C1A C2A C42A 154.2(19)
C45A C1A C2A C3A -146.7(16)
C5A C1A C2A C3A 9(2)
C1A C2A C3A C68A 139(2)
C42A C2A C3A C68A -6(3)
C1A C2A C3A C4A -7(2)
C42A C2A C3A C4A -151.9(17)
C68A C3A C4A C9A -5(3)
C2A C3A C4A C9A 147.3(17)
C68A C3A C4A C5A -150.1(17)
C2A C3A C4A C5A 2(2)
C9A C4A C5A C6A 1(3)
C3A C4A C5A C6A 147.7(19)
C9A C4A C5A C1A -143.9(17)
C3A C4A C5A C1A 3(2)
C2A C1A C5A C6A -152.4(18)
C45A C1A C5A C6A 1(3)
C2A C1A C5A C4A -8(2)
C45A C1A C5A C4A 145.4(17)
C4A C5A C6A C7A 2(3)
C1A C5A C6A C7A 142.5(18)
C4A C5A C6A C67A -143.6(17)
C1A C5A C6A C67A -3(2)
C5A C6A C7A C8A -3(3)
C67A C6A C7A C8A 141.6(15)
C5A C6A C7A C66A -143.8(18)
C67A C6A C7A C66A 1(2)
C6A C7A C8A C9A 1(2)
C66A C7A C8A C9A 145.4(14)
C6A C7A C8A C13A -144.8(16)
C66A C7A C8A C13A 0.0(17)
C3A C4A C9A C10A 8(2)
C5A C4A C9A C10A 150.1(17)
C3A C4A C9A C8A -145.0(16)
C5A C4A C9A C8A -3(3)
C7A C8A C9A C10A -146.2(17)
C13A C8A C9A C10A -5(2)
C7A C8A C9A C4A 2(2)
C13A C8A C9A C4A 143.1(17)
C4A C9A C10A C73A -9(3)
C8A C9A C10A C73A 142(2)
C4A C9A C10A C11A -150.7(15)
C8A C9A C10A C11A 1(2)
C73A C10A C11A C74A -2.8(18)
C9A C10A C11A C74A 148.1(14)
C73A C10A C11A C12A -146.2(16)
C9A C10A C11A C12A 5(2)
C74A C11A C12A C13A -142.5(18)
C10A C11A C12A C13A -6(2)
C74A C11A C12A C17A 6(2)
C10A C11A C12A C17A 143.1(16)
C11A C12A C13A C14A 144.3(19)
C17A C12A C13A C14A -5(2)
C11A C12A C13A C8A 1(2)
C17A C12A C13A C8A -148.7(15)
C7A C8A C13A C12A 148.9(15)
C9A C8A C13A C12A 5(2)
C7A C8A C13A C14A -1.0(18)
C9A C8A C13A C14A -145.2(15)
C12A C13A C14A C66A -144.3(18)
C8A C13A C14A C66A 1.6(18)
C12A C13A C14A C15A -1(3)
C8A C13A C14A C15A 144.4(15)
C13A C14A C15A C59A -145.3(19)
C66A C14A C15A C59A -7(2)
C13A C14A C15A C16A 6(2)
C66A C14A C15A C16A 144.6(17)
C59A C15A C16A C20A -3(4)
C14A C15A C16A C20A -150(2)
C59A C15A C16A C17A 144(2)
C14A C15A C16A C17A -3(2)
C13A C12A C17A C18A 150.5(15)
C11A C12A C17A C18A -1(2)
C13A C12A C17A C16A 8(2)
C11A C12A C17A C16A -143.7(17)
C20A C16A C17A C18A 6(2)
C15A C16A C17A C18A -146.6(19)
C20A C16A C17A C12A 148.9(18)
C15A C16A C17A C12A -3(3)
C12A C17A C18A C75A -6(2)
C16A C17A C18A C75A 141.1(18)
C12A C17A C18A C19A -150.2(14)
C16A C17A C18A C19A -3.4(18)
C17A C18A C19A C24A 150.8(17)
C75A C18A C19A C24A 2(3)
C17A C18A C19A C20A 0.3(18)
C75A C18A C19A C20A -148.2(15)
C15A C16A C20A C21A -1(3)
C17A C16A C20A C21A -152.0(17)
C15A C16A C20A C19A 146(2)
C17A C16A C20A C19A -5(2)
C24A C19A C20A C16A -148.9(18)
C18A C19A C20A C16A 3(2)
C24A C19A C20A C21A -5(3)
C18A C19A C20A C21A 147(2)
C16A C20A C21A C22A 147(2)
C19A C20A C21A C22A 5(3)
C16A C20A C21A C58A 6(3)
C19A C20A C21A C58A -135(2)
C20A C21A C22A C23A 0(3)
C58A C21A C22A C23A 143.4(19)
C20A C21A C22A C55A -140(2)
C58A C21A C22A C55A 3(2)
C21A C22A C23A C24A -5(3)
C55A C22A C23A C24A 135.5(18)
C21A C22A C23A C28A -143(2)
C55A C22A C23A C28A -3(2)
C18A C19A C24A C23A -149.7(17)
C20A C19A C24A C23A -1(3)
C18A C19A C24A C25A 3(2)
C20A C19A C24A C25A 151.7(16)
C22A C23A C24A C19A 6(3)
C28A C23A C24A C19A 139.4(17)
C22A C23A C24A C25A -145.3(18)
C28A C23A C24A C25A -12(2)
C19A C24A C25A C76A -8(2)
C23A C24A C25A C76A 144.6(18)
C19A C24A C25A C26A -140.6(17)
C23A C24A C25A C26A 12(3)
C76A C25A C26A C78A 4.0(19)
C24A C25A C26A C78A 143.9(16)
C76A C25A C26A C27A -144.7(15)
C24A C25A C26A C27A -5(2)
C78A C26A C27A C28A -146.1(19)
C25A C26A C27A C28A -2(3)
C78A C26A C27A C32A 2(2)
C25A C26A C27A C32A 146.1(16)
C32A C27A C28A C29A -8(2)
C26A C27A C28A C29A 139.4(17)
C32A C27A C28A C23A -145.5(16)
C26A C27A C28A C23A 2(3)
C24A C23A C28A C27A 5(3)
C22A C23A C28A C27A 143.9(19)
C24A C23A C28A C29A -138.7(16)
C22A C23A C28A C29A 0.4(19)
C27A C28A C29A C30A 2(2)
C23A C28A C29A C30A 144.9(15)
C27A C28A C29A C55A -140.6(18)
C23A C28A C29A C55A 2(2)
C28A C29A C30A C54A -151.7(16)
C55A C29A C30A C54A -12(2)
C28A C29A C30A C31A 6(2)
C55A C29A C30A C31A 145.9(16)
C54A C30A C31A C32A 141(2)
C29A C30A C31A C32A -8(2)
C54A C30A C31A C35A -2(3)
C29A C30A C31A C35A -151.4(14)
C28A C27A C32A C31A 6(3)
C26A C27A C32A C31A -144.2(16)
C28A C27A C32A C33A 149.3(15)
C26A C27A C32A C33A -1(2)
C30A C31A C32A C27A 3(3)
C35A C31A C32A C27A 148.6(17)
C30A C31A C32A C33A -145.6(16)
C35A C31A C32A C33A -0.2(15)
C27A C32A C33A C79A -3(2)
C31A C32A C33A C79A 147.1(14)
C27A C32A C33A C34A -148.4(16)
C31A C32A C33A C34A 2.0(15)
C79A C33A C34A C35A -148.4(15)
C32A C33A C34A C35A -3.1(16)
C79A C33A C34A C39A -1(2)
C32A C33A C34A C39A 144.2(15)
C33A C34A C35A C36A 142.2(19)
C39A C34A C35A C36A -3(3)
C33A C34A C35A C31A 2.9(16)
C39A C34A C35A C31A -142.8(17)
C30A C31A C35A C36A 0(2)
C32A C31A C35A C36A -147.8(14)
C30A C31A C35A C34A 146.1(15)
C32A C31A C35A C34A -1.7(17)
C34A C35A C36A C50A -139(2)
C31A C35A C36A C50A 0(2)
C34A C35A C36A C37A 11(2)
C31A C35A C36A C37A 149.7(13)
C35A C36A C37A C49A -152.0(14)
C50A C36A C37A C49A 1.2(18)
C35A C36A C37A C38A -8(2)
C50A C36A C37A C38A 144.9(15)
C49A C37A C38A C39A 138(2)
C36A C37A C38A C39A -2(3)
C49A C37A C38A C43A -7.9(19)
C36A C37A C38A C43A -148.6(15)
C43A C38A C39A C40A -2(3)
C37A C38A C39A C40A -140(2)
C43A C38A C39A C34A 148.4(18)
C37A C38A C39A C34A 10(3)
C35A C34A C39A C38A -8(3)
C33A C34A C39A C38A -149.0(16)
C35A C34A C39A C40A 145.6(19)
C33A C34A C39A C40A 5(2)
C38A C39A C40A C80A 147(2)
C34A C39A C40A C80A -2(3)
C38A C39A C40A C41A 1(3)
C34A C39A C40A C41A -148.7(17)
C39A C40A C41A C69A 147.9(19)
C80A C40A C41A C69A -2(2)
C39A C40A C41A C42A 0(3)
C80A C40A C41A C42A -149.9(16)
C1A C2A C42A C43A 1(3)
C3A C2A C42A C43A 143(2)
C1A C2A C42A C41A -142.0(18)
C3A C2A C42A C41A 0(2)
C69A C41A C42A C43A -135(3)
C40A C41A C42A C43A 2(3)
C69A C41A C42A C2A 6(3)
C40A C41A C42A C2A 143.7(18)
C2A C42A C43A C44A -1(3)
C41A C42A C43A C44A 135.7(19)
C2A C42A C43A C38A -139(2)
C41A C42A C43A C38A -3(3)
C39A C38A C43A C42A 3(3)
C37A C38A C43A C42A 150.8(17)
C39A C38A C43A C44A -141(2)
C37A C38A C43A C44A 6.8(16)
C42A C43A C44A C45A 2(3)
C38A C43A C44A C45A 143.5(17)
C42A C43A C44A C49A -146.8(19)
C38A C43A C44A C49A -5.0(18)
C43A C44A C45A C1A -3(3)
C49A C44A C45A C1A 143.7(15)
C43A C44A C45A C46A -150.9(16)
C49A C44A C45A C46A -5(2)
C2A C1A C45A C44A 3(3)
C5A C1A C45A C44A -147.4(19)
C2A C1A C45A C46A 152.1(17)
C5A C1A C45A C46A 2(2)
C44A C45A C46A C47A 8(3)
C1A C45A C46A C47A -141.7(18)
C44A C45A C46A C67A 148.8(16)
C1A C45A C46A C67A -1(2)
C67A C46A C47A C63A 3(2)
C45A C46A C47A C63A 145.2(16)
C67A C46A C47A C48A -145.0(14)
C45A C46A C47A C48A -3(3)
C46A C47A C48A C49A -6(2)
C63A C47A C48A C49A -150.7(16)
C46A C47A C48A C51A 149.9(16)
C63A C47A C48A C51A 5(2)
C51A C48A C49A C37A -9(3)
C47A C48A C49A C37A 142.2(17)
C51A C48A C49A C44A -141.7(17)
C47A C48A C49A C44A 9(2)
C36A C37A C49A C48A 7(2)
C38A C37A C49A C48A -136(2)
C36A C37A C49A C44A 147.6(12)
C38A C37A C49A C44A 4.9(17)
C45A C44A C49A C48A -4(3)
C43A C44A C49A C48A 144.1(16)
C45A C44A C49A C37A -148.4(16)
C43A C44A C49A C37A 0.1(16)
C35A C36A C50A C51A 140.5(19)
C37A C36A C50A C51A -8(2)
C35A C36A C50A C54A 2(2)
C37A C36A C50A C54A -146.9(15)
C49A C48A C51A C52A 148(2)
C47A C48A C51A C52A -6(2)
C49A C48A C51A C50A 1(2)
C47A C48A C51A C50A -151.8(13)
C36A C50A C51A C52A -146.0(15)
C54A C50A C51A C52A -2.7(16)
C36A C50A C51A C48A 7(2)
C54A C50A C51A C48A 150.4(13)
C48A C51A C52A C62A -1(2)
C50A C51A C52A C62A 145.6(14)
C48A C51A C52A C53A -143.7(17)
C50A C51A C52A C53A 2.8(17)
C51A C52A C53A C56A 146.3(16)
C62A C52A C53A C56A 5(2)
C51A C52A C53A C54A -1.7(18)
C62A C52A C53A C54A -143.0(15)
C31A C30A C54A C53A -137(3)
C29A C30A C54A C53A 13(3)
C31A C30A C54A C50A 3(3)
C29A C30A C54A C50A 153.3(14)
C56A C53A C54A C30A -5(3)
C52A C53A C54A C30A 142(2)
C56A C53A C54A C50A -146.7(17)
C52A C53A C54A C50A 0.0(18)
C51A C50A C54A C30A -149.2(15)
C36A C50A C54A C30A -3(2)
C51A C50A C54A C53A 1.6(16)
C36A C50A C54A C53A 147.8(14)
C21A C22A C55A C56A 4(3)
C23A C22A C55A C56A -140(2)
C21A C22A C55A C29A 147.2(17)
C23A C22A C55A C29A 4(2)
C28A C29A C55A C56A 147.6(17)
C30A C29A C55A C56A 4(3)
C28A C29A C55A C22A -3(2)
C30A C29A C55A C22A -146.7(16)
C54A C53A C56A C55A -6(3)
C52A C53A C56A C55A -149.7(18)
C54A C53A C56A C57A 147.0(18)
C52A C53A C56A C57A 3(3)
C22A C55A C56A C53A 145(2)
C29A C55A C56A C53A 5(3)
C22A C55A C56A C57A -9(3)
C29A C55A C56A C57A -150.2(17)
C53A C56A C57A C61A -5(3)
C55A C56A C57A C61A 149.7(18)
C53A C56A C57A C58A -147(2)
C55A C56A C57A C58A 8(3)
C61A C57A C58A C59A 1(2)
C56A C57A C58A C59A 145.4(17)
C61A C57A C58A C21A -146(2)
C56A C57A C58A C21A -1(3)
C20A C21A C58A C57A 138(3)
C22A C21A C58A C57A -4(3)
C20A C21A C58A C59A -7(3)
C22A C21A C58A C59A -149.9(19)
C16A C15A C59A C60A -143(2)
C14A C15A C59A C60A 4(3)
C16A C15A C59A C58A 1(3)
C14A C15A C59A C58A 148.5(17)
C57A C58A C59A C15A -149.3(18)
C21A C58A C59A C15A 4(3)
C57A C58A C59A C60A 1(2)
C21A C58A C59A C60A 154.2(17)
C15A C59A C60A C65A 4(3)
C58A C59A C60A C65A -142.8(17)
C15A C59A C60A C61A 145(2)
C58A C59A C60A C61A -2.3(18)
C58A C57A C61A C62A 143.2(18)
C56A C57A C61A C62A -1(3)
C58A C57A C61A C60A -2.2(19)
C56A C57A C61A C60A -146.5(16)
C65A C60A C61A C57A 142.5(17)
C59A C60A C61A C57A 2.8(17)
C65A C60A C61A C62A -6(2)
C59A C60A C61A C62A -145.9(15)
C57A C61A C62A C63A -147.9(18)
C60A C61A C62A C63A -5(2)
C57A C61A C62A C52A 8(2)
C60A C61A C62A C52A 151.6(13)
C51A C52A C62A C61A -148.1(15)
C53A C52A C62A C61A -10(2)
C51A C52A C62A C63A 8(2)
C53A C52A C62A C63A 146.2(16)
C46A C47A C63A C62A -145.7(16)
C48A C47A C63A C62A 1(2)
C46A C47A C63A C64A -1(2)
C48A C47A C63A C64A 145.6(14)
C61A C62A C63A C47A 146.5(16)
C52A C62A C63A C47A -8(2)
C61A C62A C63A C64A 10(3)
C52A C62A C63A C64A -145.2(16)
C47A C63A C64A C67A -1.1(19)
C62A C63A C64A C67A 140.7(17)
C47A C63A C64A C65A -144.9(14)
C62A C63A C64A C65A -3(2)
C59A C60A C65A C66A -12(2)
C61A C60A C65A C66A -144.8(16)
C59A C60A C65A C64A 145.4(17)
C61A C60A C65A C64A 12(2)
C67A C64A C65A C66A 11(2)
C63A C64A C65A C66A 149.9(16)
C67A C64A C65A C60A -146.7(16)
C63A C64A C65A C60A -8(2)
C60A C65A C66A C7A 147.7(16)
C64A C65A C66A C7A -9(3)
C60A C65A C66A C14A 9(2)
C64A C65A C66A C14A -147.9(15)
C6A C7A C66A C65A 4(3)
C8A C7A C66A C65A -142.1(17)
C6A C7A C66A C14A 146.6(15)
C8A C7A C66A C14A 1.0(17)
C13A C14A C66A C65A 143.3(16)
C15A C14A C66A C65A 0(2)
C13A C14A C66A C7A -1.6(18)
C15A C14A C66A C7A -144.8(14)
C63A C64A C67A C46A 2.8(18)
C65A C64A C67A C46A 144.6(15)
C63A C64A C67A C6A -148.5(15)
C65A C64A C67A C6A -7(2)
C47A C46A C67A C64A -4(2)
C45A C46A C67A C64A -149.6(14)
C47A C46A C67A C6A 143.7(17)
C45A C46A C67A C6A -2(2)
C5A C6A C67A C64A 147.9(17)
C7A C6A C67A C64A 1(2)
C5A C6A C67A C46A 5(3)
C7A C6A C67A C46A -142.5(17)
C4A C3A C68A C73A 1(3)
C2A C3A C68A C73A -142(2)
C4A C3A C68A C69A 148.4(16)
C2A C3A C68A C69A 6(3)
C40A C41A C69A C70A 2(2)
C42A C41A C69A C70A 141(2)
C40A C41A C69A C68A -146.7(16)
C42A C41A C69A C68A -7(3)
C73A C68A C69A C70A 5(3)
C3A C68A C69A C70A -145.0(19)
C73A C68A C69A C41A 151.1(19)
C3A C68A C69A C41A 1(3)
C41A C69A C70A C71A -148.2(18)
C68A C69A C70A C71A -1(3)
C41A C69A C70A C80A -2(2)
C68A C69A C70A C80A 145.6(16)
C69A C70A C71A C77A 149.5(18)
C80A C70A C71A C77A 3(2)
C69A C70A C71A C72A -4(3)
C80A C70A C71A C72A -151.0(14)
C77A C71A C72A C74A -6(2)
C70A C71A C72A C74A 146.5(14)
C77A C71A C72A C73A -148.1(16)
C70A C71A C72A C73A 4(2)
C9A C10A C73A C68A 6(3)
C11A C10A C73A C68A 149.0(15)
C9A C10A C73A C72A -141(2)
C11A C10A C73A C72A 2.0(19)
C3A C68A C73A C10A -1(3)
C69A C68A C73A C10A -147.9(16)
C3A C68A C73A C72A 142.2(19)
C69A C68A C73A C72A -5(3)
C74A C72A C73A C10A -0.3(19)
C71A C72A C73A C10A 145.5(15)
C74A C72A C73A C68A -145.5(16)
C71A C72A C73A C68A 0(2)
C71A C72A C74A C75A 4(2)
C73A C72A C74A C75A 150.7(14)
C71A C72A C74A C11A -148.0(14)
C73A C72A C74A C11A -1.6(16)
C12A C11A C74A C75A -6(2)
C10A C11A C74A C75A -148.7(14)
C12A C11A C74A C72A 145.7(14)
C10A C11A C74A C72A 2.6(16)
C72A C74A C75A C18A -148.3(14)
C11A C74A C75A C18A -1(2)
C72A C74A C75A C76A -1(2)
C11A C74A C75A C76A 146.3(15)
C17A C18A C75A C74A 7(2)
C19A C18A C75A C74A 144.9(16)
C17A C18A C75A C76A -141.0(18)
C19A C18A C75A C76A -3(2)
C26A C25A C76A C77A -2.5(18)
C24A C25A C76A C77A -140.9(16)
C26A C25A C76A C75A 145.9(15)
C24A C25A C76A C75A 8(3)
C74A C75A C76A C25A -147.8(16)
C18A C75A C76A C25A -2(2)
C74A C75A C76A C77A 0(2)
C18A C75A C76A C77A 145.4(14)
C70A C71A C77A C76A -147.3(16)
C72A C71A C77A C76A 4(3)
C70A C71A C77A C78A -10(3)
C72A C71A C77A C78A 140.9(18)
C25A C76A C77A C71A 148.9(16)
C75A C76A C77A C71A -1(2)
C25A C76A C77A C78A 0.4(16)
C75A C76A C77A C78A -149.7(13)
C25A C26A C78A C79A -146.6(16)
C27A C26A C78A C79A 1(3)
C25A C26A C78A C77A -4(2)
C27A C26A C78A C77A 143.5(16)
C71A C77A C78A C26A -141(2)
C76A C77A C78A C26A 2.4(18)
C71A C77A C78A C79A 5(2)
C76A C77A C78A C79A 148.5(13)
C34A C33A C79A C80A -5(3)
C32A C33A C79A C80A -148.0(16)
C34A C33A C79A C78A 149.3(14)
C32A C33A C79A C78A 6(2)
C26A C78A C79A C80A 151.4(18)
C77A C78A C79A C80A 8(2)
C26A C78A C79A C33A -5(3)
C77A C78A C79A C33A -148.5(15)
C33A C79A C80A C40A 7(3)
C78A C79A C80A C40A -148.3(16)
C33A C79A C80A C70A 138(2)
C78A C79A C80A C70A -18(3)
C39A C40A C80A C79A -3(3)
C41A C40A C80A C79A 145.4(18)
C39A C40A C80A C70A -148.2(18)
C41A C40A C80A C70A 0.5(17)
C69A C70A C80A C79A -138(2)
C71A C70A C80A C79A 13(3)
C69A C70A C80A C40A 0.8(18)
C71A C70A C80A C40A 151.3(15)
C19P C1P C2P N1P -0.8(15)
C19P C1P C2P C3P -178.0(9)
C20P N1P C2P C1P -179.1(8)
Ni1P N1P C2P C1P 1.5(12)
C20P N1P C2P C3P -1.6(9)
Ni1P N1P C2P C3P 179.1(6)
C1P C2P C3P C4P 179.3(8)
N1P C2P C3P C4P 1.7(10)
C1P C2P C3P C21P 0.1(15)
N1P C2P C3P C21P -177.5(9)
C2P C3P C4P C20P -1.1(10)
C21P C3P C4P C20P 178.1(11)
C2P C3P C4P C23P -176.3(9)
C21P C3P C4P C23P 2.9(18)
C20P C5P C6P N2P 4.7(13)
C20P C5P C6P C7P -175.4(8)
C9P N2P C6P C5P -179.8(8)
Ni1P N2P C6P C5P -2.3(11)
C9P N2P C6P C7P 0.3(8)
Ni1P N2P C6P C7P 177.8(5)
C5P C6P C7P C8P -179.5(8)
N2P C6P C7P C8P 0.4(9)
C5P C6P C7P C25P 1.4(13)
N2P C6P C7P C25P -178.7(7)
C6P C7P C8P C9P -0.9(9)
C25P C7P C8P C9P 178.2(8)
C6P C7P C8P C27P -178.8(9)
C25P C7P C8P C27P 0.3(15)
C6P N2P C9P C10P 178.7(8)
Ni1P N2P C9P C10P 1.2(12)
C6P N2P C9P C8P -0.9(8)
Ni1P N2P C9P C8P -178.4(5)
C7P C8P C9P N2P 1.1(9)
C27P C8P C9P N2P 179.2(8)
C7P C8P C9P C10P -178.4(8)
C27P C8P C9P C10P -0.3(13)
N2P C9P C10P C11P -1.2(14)
C8P C9P C10P C11P 178.3(8)
C9P C10P C11P N3P 1.5(14)
C9P C10P C11P C12P -174.9(8)
C14P N3P C11P C10P -178.1(8)
Ni1P N3P C11P C10P -1.8(12)
C14P N3P C11P C12P -1.3(8)
Ni1P N3P C11P C12P 175.0(5)
C10P C11P C12P C13P 178.3(8)
N3P C11P C12P C13P 1.5(9)
C10P C11P C12P C29P 1.9(13)
N3P C11P C12P C29P -174.9(8)
C11P C12P C13P C14P -1.0(9)
C29P C12P C13P C14P 175.1(9)
C11P C12P C13P C31P -177.5(8)
C29P C12P C13P C31P -1.3(15)
C11P N3P C14P C15P -179.1(8)
Ni1P N3P C14P C15P 4.6(11)
C11P N3P C14P C13P 0.7(8)
Ni1P N3P C14P C13P -175.7(5)
C12P C13P C14P C15P 180.0(8)
C31P C13P C14P C15P -3.4(13)
C12P C13P C14P N3P 0.3(9)
C31P C13P C14P N3P 176.9(7)
N3P C14P C15P C16P -5.4(13)
C13P C14P C15P C16P 175.0(8)
C19P N4P C16P C15P -178.2(8)
Ni1P N4P C16P C15P 2.5(11)
C19P N4P C16P C17P -0.3(9)
Ni1P N4P C16P C17P -179.5(5)
C14P C15P C16P N4P 1.7(13)
C14P C15P C16P C17P -176.1(8)
N4P C16P C17P C18P 0.3(10)
C15P C16P C17P C18P 178.3(8)
N4P C16P C17P C33P -178.3(8)
C15P C16P C17P C33P -0.3(13)
C16P C17P C18P C19P -0.2(10)
C33P C17P C18P C19P 178.4(8)
C16P C17P C18P C35P -178.8(10)
C33P C17P C18P C35P -0.2(17)
C2P C1P C19P N4P 0.3(15)
C2P C1P C19P C18P -179.7(9)
C16P N4P C19P C1P -179.8(8)
Ni1P N4P C19P C1P -0.6(12)
C16P N4P C19P C18P 0.2(9)
Ni1P N4P C19P C18P 179.4(5)
C17P C18P C19P C1P -180.0(9)
C35P C18P C19P C1P -1.3(15)
C17P C18P C19P N4P 0.0(10)
C35P C18P C19P N4P 178.7(9)
C6P C5P C20P N1P -3.4(13)
C6P C5P C20P C4P 176.1(8)
C2P N1P C20P C5P -179.6(8)
Ni1P N1P C20P C5P -0.3(12)
C2P N1P C20P C4P 0.9(9)
Ni1P N1P C20P C4P -179.8(6)
C3P C4P C20P C5P -179.4(8)
C23P C4P C20P C5P -3.9(14)
C3P C4P C20P N1P 0.1(10)
C23P C4P C20P N1P 175.6(8)
C4P C3P C21P C22P -92.5(14)
C2P C3P C21P C22P 86.6(14)
C3P C4P C23P C24P 98.4(12)
C20P C4P C23P C24P -76.1(13)
C8P C7P C25P C26P -99.3(12)
C6P C7P C25P C26P 79.6(11)
C7P C8P C27P C28P 100.9(11)
C9P C8P C27P C28P -76.7(11)
C13P C12P C29P C30P -94.2(12)
C11P C12P C29P C30P 81.3(12)
C12P C13P C31P C32P 94.1(12)
C14P C13P C31P C32P -81.8(11)
C18P C17P C33P C34P -92.3(13)
C16P C17P C33P C34P 86.0(12)
C17P C18P C35P C36P 90.4(14)
C19P C18P C35P C36P -88.0(13)
C6S C1S C2S C3S 0.0
C1S C2S C3S C4S 0.0
C2S C3S C4S C5S 0.0
C3S C4S C5S C6S 0.0
C4S C5S C6S C1S 0.0
C2S C1S C6S C5S 0.0
C12S C7S C8S C9S 0.0
C7S C8S C9S C10S 0.0
C8S C9S C10S C11S 0.0
C9S C10S C11S C12S 0.0
C10S C11S C12S C7S 0.0
C8S C7S C12S C11S 0.0
